data_4114535
loop_
_publ_author_name
'Jeremy M. Smith'
'Rene J. Lachicotte'
'Patrick L. Holland'

_publ_section_title
;
 NN Bond Cleavage by a Low-Coordinate Iron(II) Hydride Complex
;
_journal_name_full 'Journal of the American Chemical Society'
_journal_page_first 15752
_journal_page_last 15753
_journal_paper_doi 10.1021/ja038152s
_journal_volume 125
_journal_year 2003
_chemical_formula_sum 'C41 H64 Fe N2'
_chemical_formula_weight 640.79
_chemical_name_common holjs58
_chemical_name_systematic
;
 ?
;
_space_group_IT_number 2
_symmetry_cell_setting triclinic
_symmetry_space_group_name_Hall '-P 1'
_symmetry_space_group_name_H-M 'P -1'
_atom_sites_solution_hydrogens geom
_atom_sites_solution_primary direct
_atom_sites_solution_secondary difmap
_audit_creation_method SHELXL-97
_cell_angle_alpha 96.4770(10)
_cell_angle_beta 96.7670(10)
_cell_angle_gamma 112.7940(10)
_cell_formula_units_Z 2
_cell_length_a 9.9128(7)
_cell_length_b 12.6120(9)
_cell_length_c 16.8887(12)
_cell_measurement_temperature 193(2)
_cell_volume 1903.8(2)
_computing_structure_refinement 'SHELXL-97 (Sheldrick, 1997)'
_diffrn_ambient_temperature 293(2)
_diffrn_measured_fraction_theta_full 0.889
_diffrn_measured_fraction_theta_max 0.889
_diffrn_radiation_monochromator graphite
_diffrn_radiation_source 'fine-focus sealed tube'
_diffrn_radiation_type MoK\a
_diffrn_radiation_wavelength 0.71073
_diffrn_reflns_av_R_equivalents 0.0155
_diffrn_reflns_av_sigmaI/netI 0.0444
_diffrn_reflns_limit_h_max 12
_diffrn_reflns_limit_h_min -12
_diffrn_reflns_limit_k_max 16
_diffrn_reflns_limit_k_min -16
_diffrn_reflns_limit_l_max 22
_diffrn_reflns_limit_l_min -18
_diffrn_reflns_number 11985
_diffrn_reflns_theta_full 28.29
_diffrn_reflns_theta_max 28.29
_diffrn_reflns_theta_min 1.78
_exptl_absorpt_coefficient_mu 0.424
_exptl_absorpt_correction_T_max 0.928
_exptl_absorpt_correction_T_min 0.853
_exptl_absorpt_correction_type empirical
_exptl_absorpt_process_details sadabs
_exptl_crystal_colour Orange
_exptl_crystal_density_diffrn 1.118
_exptl_crystal_description Block
_exptl_crystal_F_000 700
_exptl_crystal_size_max 0.16
_exptl_crystal_size_mid 0.18
_exptl_crystal_size_min 0.18
_refine_diff_density_max 1.856
_refine_diff_density_min -0.794
_refine_diff_density_rms 0.069
_refine_ls_extinction_method none
_refine_ls_goodness_of_fit_ref 1.070
_refine_ls_hydrogen_treatment mixed
_refine_ls_matrix_type full
_refine_ls_number_parameters 413
_refine_ls_number_reflns 8407
_refine_ls_number_restraints 0
_refine_ls_restrained_S_all 1.070
_refine_ls_R_factor_all 0.0811
_refine_ls_R_factor_gt 0.0647
_refine_ls_shift/su_max 0.008
_refine_ls_shift/su_mean 0.000
_refine_ls_structure_factor_coef Fsqd
_refine_ls_weighting_details 'calc w=1/[\s^2^(Fo^2^)+(0.0874P)^2^+1.9092P] where P=(Fo^2^+2Fc^2^)/3'
_refine_ls_weighting_scheme calc
_refine_ls_wR_factor_gt 0.1755
_refine_ls_wR_factor_ref 0.1836
_reflns_number_gt 6568
_reflns_number_total 8407
_reflns_threshold_expression >2sigma(I)
_cod_data_source_file ja038152ssi20030827_085523_3.cif
_cod_data_source_block LFeC(Et)CHEt
_cod_database_code 4114535

loop_
_symmetry_equiv_pos_as_xyz
'x, y, z'
'-x, -y, -z'

loop_
_atom_site_label
_atom_site_type_symbol
_atom_site_fract_x
_atom_site_fract_y
_atom_site_fract_z
_atom_site_U_iso_or_equiv
_atom_site_adp_type
_atom_site_occupancy
_atom_site_symmetry_multiplicity
_atom_site_calc_flag
_atom_site_refinement_flags
Fe1 Fe 0.73857(5) 0.23040(4) 0.26808(3) 0.02885(14) Uani 1 1 d .
N11 N 0.8366(3) 0.1213(2) 0.28250(14) 0.0260(5) Uani 1 1 d .
N21 N 0.8293(3) 0.2819(2) 0.17253(14) 0.0282(5) Uani 1 1 d .
C11 C 0.9841(3) 0.0023(3) 0.24093(19) 0.0334(7) Uani 1 1 d .
C21 C 0.9212(3) 0.0972(2) 0.23423(17) 0.0267(6) Uani 1 1 d .
C31 C 0.9562(4) 0.1552(3) 0.16807(18) 0.0340(7) Uani 1 1 d .
H31A H 1.0153 0.1311 0.1380 0.041 Uiso 1 1 calc R
C41 C 0.9202(4) 0.2415(3) 0.13860(17) 0.0323(6) Uani 1 1 d .
C51 C 0.9978(5) 0.2885(4) 0.0672(2) 0.0511(10) Uani 1 1 d .
C61 C 0.8956(5) -0.0973(3) 0.1695(2) 0.0587(11) Uani 1 1 d .
H61A H 0.9054 -0.0675 0.1196 0.088 Uiso 1 1 calc R
H61B H 0.7926 -0.1300 0.1745 0.088 Uiso 1 1 calc R
H61C H 0.9334 -0.1568 0.1695 0.088 Uiso 1 1 calc R
C71 C 1.1484(5) 0.0508(4) 0.2357(4) 0.0740(15) Uani 1 1 d .
H71A H 1.2021 0.1159 0.2787 0.111 Uiso 1 1 calc R
H71B H 1.1618 0.0760 0.1845 0.111 Uiso 1 1 calc R
H71C H 1.1849 -0.0088 0.2405 0.111 Uiso 1 1 calc R
C81 C 0.9697(4) -0.0532(3) 0.3175(2) 0.0424(8) Uani 1 1 d .
H81A H 1.0286 0.0050 0.3637 0.064 Uiso 1 1 calc R
H81B H 1.0041 -0.1147 0.3126 0.064 Uiso 1 1 calc R
H81C H 0.8675 -0.0847 0.3240 0.064 Uiso 1 1 calc R
C91 C 1.1527(8) 0.3290(15) 0.0891(8) 0.311(11) Uani 1 1 d .
H91A H 1.1941 0.3149 0.0425 0.466 Uiso 1 1 calc R
H91B H 1.1757 0.2887 0.1301 0.466 Uiso 1 1 calc R
H91C H 1.1943 0.4113 0.1098 0.466 Uiso 1 1 calc R
C101 C 0.9599(18) 0.1841(9) 0.0011(5) 0.263(9) Uani 1 1 d .
H10A H 0.9299 0.2018 -0.0502 0.395 Uiso 1 1 calc R
H10B H 0.8802 0.1177 0.0125 0.395 Uiso 1 1 calc R
H10C H 1.0457 0.1667 -0.0009 0.395 Uiso 1 1 calc R
C111 C 0.9451(10) 0.3597(11) 0.0218(5) 0.212(6) Uani 1 1 d .
H11A H 0.9267 0.3295 -0.0351 0.318 Uiso 1 1 calc R
H11B H 1.0188 0.4386 0.0326 0.318 Uiso 1 1 calc R
H11C H 0.8546 0.3583 0.0376 0.318 Uiso 1 1 calc R
C12 C 0.8049(3) 0.0805(2) 0.35691(17) 0.0267(6) Uani 1 1 d .
C22 C 0.6698(3) -0.0129(3) 0.35806(18) 0.0302(6) Uani 1 1 d .
C32 C 0.6330(4) -0.0372(3) 0.4331(2) 0.0396(8) Uani 1 1 d .
H32A H 0.5440 -0.0988 0.4350 0.048 Uiso 1 1 calc R
C42 C 0.7245(4) 0.0271(3) 0.5043(2) 0.0427(8) Uani 1 1 d .
H42A H 0.6962 0.0105 0.5536 0.051 Uiso 1 1 calc R
C52 C 0.8600(4) 0.1174(3) 0.50224(19) 0.0399(7) Uani 1 1 d .
H52A H 0.9226 0.1598 0.5507 0.048 Uiso 1 1 calc R
C62 C 0.9037(3) 0.1457(3) 0.42970(18) 0.0312(6) Uani 1 1 d .
C72 C 0.5675(3) -0.0862(3) 0.2804(2) 0.0361(7) Uani 1 1 d .
H72A H 0.6188 -0.0613 0.2353 0.043 Uiso 1 1 calc R
C82 C 0.5309(4) -0.2172(3) 0.2771(3) 0.0524(9) Uani 1 1 d .
H82A H 0.6215 -0.2287 0.2835 0.079 Uiso 1 1 calc R
H82B H 0.4704 -0.2600 0.2259 0.079 Uiso 1 1 calc R
H82C H 0.4779 -0.2443 0.3199 0.079 Uiso 1 1 calc R
C92 C 0.4238(4) -0.0679(3) 0.2682(2) 0.0454(8) Uani 1 1 d .
H92A H 0.4468 0.0135 0.2692 0.068 Uiso 1 1 calc R
H92B H 0.3696 -0.0941 0.3108 0.068 Uiso 1 1 calc R
H92C H 0.3644 -0.1117 0.2169 0.068 Uiso 1 1 calc R
C102 C 1.0541(4) 0.2410(3) 0.42805(19) 0.0382(7) Uani 1 1 d .
H10D H 1.0840 0.2205 0.3772 0.046 Uiso 1 1 calc R
C112 C 1.1756(4) 0.2502(4) 0.4970(2) 0.0514(9) Uani 1 1 d .
H11D H 1.1786 0.1751 0.4971 0.077 Uiso 1 1 calc R
H11E H 1.1541 0.2761 0.5477 0.077 Uiso 1 1 calc R
H11F H 1.2700 0.3051 0.4892 0.077 Uiso 1 1 calc R
C122 C 1.0465(5) 0.3596(3) 0.4272(3) 0.0583(11) Uani 1 1 d .
H12A H 0.9722 0.3532 0.3828 0.088 Uiso 1 1 calc R
H12B H 1.1414 0.4160 0.4211 0.088 Uiso 1 1 calc R
H12C H 1.0212 0.3842 0.4772 0.088 Uiso 1 1 calc R
C13 C 0.7727(4) 0.3626(3) 0.14497(18) 0.0324(6) Uani 1 1 d .
C23 C 0.6404(4) 0.3196(3) 0.0871(2) 0.0401(7) Uani 1 1 d .
C33 C 0.5771(5) 0.3967(4) 0.0688(2) 0.0527(10) Uani 1 1 d .
H33A H 0.4910 0.3701 0.0301 0.063 Uiso 1 1 calc R
C43 C 0.6394(5) 0.5124(4) 0.1069(3) 0.0579(11) Uani 1 1 d .
H43A H 0.5945 0.5624 0.0946 0.069 Uiso 1 1 calc R
C53 C 0.7675(5) 0.5523(3) 0.1627(2) 0.0495(9) Uani 1 1 d .
H53A H 0.8095 0.6304 0.1874 0.059 Uiso 1 1 calc R
C63 C 0.8368(4) 0.4800(3) 0.1837(2) 0.0372(7) Uani 1 1 d .
C73 C 0.5636(4) 0.1919(3) 0.0478(2) 0.0501(9) Uani 1 1 d .
H73A H 0.6365 0.1575 0.0550 0.060 Uiso 1 1 calc R
C83 C 0.4363(6) 0.1270(4) 0.0898(3) 0.0795(15) Uani 1 1 d .
H83A H 0.4750 0.1269 0.1447 0.119 Uiso 1 1 calc R
H83B H 0.3843 0.0480 0.0617 0.119 Uiso 1 1 calc R
H83C H 0.3691 0.1650 0.0897 0.119 Uiso 1 1 calc R
C93 C 0.5092(7) 0.1756(5) -0.0438(3) 0.0886(18) Uani 1 1 d .
H93A H 0.5907 0.2189 -0.0689 0.133 Uiso 1 1 calc R
H93B H 0.4322 0.2034 -0.0527 0.133 Uiso 1 1 calc R
H93C H 0.4709 0.0942 -0.0669 0.133 Uiso 1 1 calc R
C103 C 0.9740(4) 0.5287(3) 0.2494(2) 0.0450(8) Uani 1 1 d .
H10E H 1.0099 0.4672 0.2549 0.054 Uiso 1 1 calc R
C113 C 0.9367(5) 0.5650(4) 0.3308(2) 0.0618(11) Uani 1 1 d .
H11G H 0.8622 0.4985 0.3456 0.093 Uiso 1 1 calc R
H11H H 0.9000 0.6246 0.3264 0.093 Uiso 1 1 calc R
H11I H 1.0247 0.5946 0.3716 0.093 Uiso 1 1 calc R
C123 C 1.0999(5) 0.6343(4) 0.2292(3) 0.0767(14) Uani 1 1 d .
H12D H 1.1232 0.6128 0.1778 0.115 Uiso 1 1 calc R
H12E H 1.1865 0.6587 0.2704 0.115 Uiso 1 1 calc R
H12F H 1.0688 0.6972 0.2267 0.115 Uiso 1 1 calc R
C14 C 0.6460(6) 0.3333(4) 0.4782(3) 0.0700(13) Uani 1 1 d .
H14A H 0.6250 0.3057 0.5280 0.105 Uiso 1 1 calc R
H14B H 0.6184 0.3978 0.4743 0.105 Uiso 1 1 calc R
H14C H 0.7503 0.3582 0.4772 0.105 Uiso 1 1 calc R
C24 C 0.5583(4) 0.2358(3) 0.4076(2) 0.0428(8) Uani 1 1 d .
H24A H 0.4530 0.2130 0.4080 0.051 Uiso 1 1 calc R
H24B H 0.5807 0.1687 0.4144 0.051 Uiso 1 1 calc R
C34 C 0.5918(4) 0.2700(3) 0.3253(2) 0.0360(7) Uani 1 1 d .
C44 C 0.5230(4) 0.3294(3) 0.2894(3) 0.0506(9) Uani 1 1 d .
H44A H 0.5493 0.3483 0.2402 0.061 Uiso 1 1 calc R
C54 C 0.4088(5) 0.3703(4) 0.3171(3) 0.0694(13) Uani 1 1 d .
H54A H 0.3140 0.3266 0.2813 0.083 Uiso 1 1 calc R
H54B H 0.3962 0.3536 0.3711 0.083 Uiso 1 1 calc R
C64 C 0.4500(8) 0.4956(5) 0.3183(4) 0.104(2) Uani 1 1 d .
H64A H 0.3748 0.5170 0.3371 0.156 Uiso 1 1 calc R
H64B H 0.4586 0.5123 0.2646 0.156 Uiso 1 1 calc R
H64C H 0.5434 0.5394 0.3538 0.156 Uiso 1 1 calc R

loop_
_atom_site_aniso_label
_atom_site_aniso_U_11
_atom_site_aniso_U_22
_atom_site_aniso_U_33
_atom_site_aniso_U_23
_atom_site_aniso_U_13
_atom_site_aniso_U_12
Fe1 0.0342(2) 0.0308(2) 0.0297(2) 0.00973(17) 0.01053(17) 0.01932(18)
N11 0.0286(12) 0.0274(12) 0.0246(11) 0.0072(9) 0.0049(9) 0.0136(10)
N21 0.0348(13) 0.0292(12) 0.0245(12) 0.0067(10) 0.0050(10) 0.0166(11)
C11 0.0376(16) 0.0377(16) 0.0365(16) 0.0123(13) 0.0109(13) 0.0248(14)
C21 0.0291(14) 0.0279(14) 0.0250(13) 0.0044(11) 0.0029(11) 0.0142(12)
C31 0.0430(17) 0.0400(17) 0.0308(15) 0.0109(13) 0.0145(13) 0.0257(15)
C41 0.0418(17) 0.0361(16) 0.0241(14) 0.0095(12) 0.0099(12) 0.0190(14)
C51 0.075(3) 0.070(2) 0.0387(19) 0.0298(18) 0.0326(18) 0.050(2)
C61 0.098(3) 0.051(2) 0.041(2) 0.0020(17) 0.004(2) 0.048(2)
C71 0.049(2) 0.082(3) 0.127(4) 0.060(3) 0.041(3) 0.048(2)
C81 0.058(2) 0.0462(19) 0.0410(18) 0.0157(15) 0.0101(16) 0.0374(17)
C91 0.075(5) 0.63(3) 0.284(14) 0.378(18) 0.101(7) 0.108(10)
C101 0.62(3) 0.170(9) 0.140(8) 0.097(7) 0.258(13) 0.241(14)
C111 0.200(9) 0.448(18) 0.179(8) 0.262(11) 0.159(7) 0.243(11)
C12 0.0318(14) 0.0287(14) 0.0258(14) 0.0093(11) 0.0081(11) 0.0169(12)
C22 0.0317(15) 0.0290(15) 0.0357(16) 0.0093(12) 0.0100(12) 0.0164(12)
C32 0.0380(17) 0.0401(18) 0.049(2) 0.0228(15) 0.0188(15) 0.0180(15)
C42 0.053(2) 0.053(2) 0.0330(17) 0.0200(15) 0.0188(15) 0.0273(18)
C52 0.053(2) 0.0457(19) 0.0259(15) 0.0095(13) 0.0068(14) 0.0238(16)
C62 0.0353(16) 0.0340(15) 0.0289(15) 0.0078(12) 0.0064(12) 0.0182(13)
C72 0.0316(16) 0.0307(16) 0.0461(18) 0.0087(14) 0.0100(14) 0.0114(13)
C82 0.048(2) 0.0346(18) 0.072(3) 0.0056(17) 0.0053(19) 0.0161(16)
C92 0.0338(17) 0.0422(19) 0.056(2) 0.0061(16) 0.0008(15) 0.0143(15)
C102 0.0397(17) 0.0406(18) 0.0280(15) 0.0024(13) 0.0033(13) 0.0113(14)
C112 0.041(2) 0.067(3) 0.042(2) 0.0025(18) 0.0012(16) 0.0219(19)
C122 0.057(2) 0.039(2) 0.064(3) 0.0110(18) -0.004(2) 0.0076(18)
C13 0.0409(17) 0.0366(16) 0.0294(15) 0.0132(12) 0.0114(13) 0.0225(14)
C23 0.0459(19) 0.0492(19) 0.0317(16) 0.0122(14) 0.0046(14) 0.0254(16)
C33 0.055(2) 0.069(3) 0.048(2) 0.0232(19) 0.0051(18) 0.039(2)
C43 0.074(3) 0.063(3) 0.064(3) 0.033(2) 0.017(2) 0.050(2)
C53 0.069(3) 0.0359(18) 0.056(2) 0.0175(16) 0.0183(19) 0.0297(18)
C63 0.0445(18) 0.0343(16) 0.0391(17) 0.0138(14) 0.0143(14) 0.0188(14)
C73 0.055(2) 0.053(2) 0.041(2) -0.0011(16) -0.0049(17) 0.0268(19)
C83 0.074(3) 0.054(3) 0.094(4) 0.003(3) 0.014(3) 0.011(2)
C93 0.110(4) 0.098(4) 0.047(3) -0.018(3) -0.028(3) 0.051(4)
C103 0.049(2) 0.0323(17) 0.050(2) 0.0095(15) 0.0062(16) 0.0126(15)
C113 0.083(3) 0.047(2) 0.048(2) -0.0025(18) 0.004(2) 0.024(2)
C123 0.059(3) 0.064(3) 0.090(4) 0.026(3) 0.012(3) 0.003(2)
C14 0.083(3) 0.074(3) 0.047(2) 0.005(2) 0.020(2) 0.025(3)
C24 0.050(2) 0.0400(18) 0.048(2) 0.0130(15) 0.0218(16) 0.0236(16)
C34 0.0396(17) 0.0316(16) 0.0434(18) 0.0102(13) 0.0165(14) 0.0178(14)
C44 0.057(2) 0.053(2) 0.063(2) 0.0268(19) 0.0318(19) 0.0346(19)
C54 0.075(3) 0.071(3) 0.100(4) 0.042(3) 0.047(3) 0.054(3)
C64 0.141(6) 0.081(4) 0.145(6) 0.045(4) 0.079(5) 0.082(4)

loop_
_atom_type_symbol
_atom_type_description
_atom_type_scat_dispersion_real
_atom_type_scat_dispersion_imag
_atom_type_scat_source
C C 0.0033 0.0016 'International Tables Vol C Tables 4.2.6.8 and 6.1.1.4'
H H 0.0000 0.0000 'International Tables Vol C Tables 4.2.6.8 and 6.1.1.4'
N N 0.0061 0.0033 'International Tables Vol C Tables 4.2.6.8 and 6.1.1.4'
Fe Fe 0.3463 0.8444 'International Tables Vol C Tables 4.2.6.8 and 6.1.1.4'

loop_
_geom_angle_atom_site_label_1
_geom_angle_atom_site_label_2
_geom_angle_atom_site_label_3
_geom_angle
N11 Fe1 N21 94.18(10)
N11 Fe1 C34 133.43(11)
N21 Fe1 C34 132.33(11)
C21 N11 C12 127.5(2)
C21 N11 Fe1 125.90(19)
C12 N11 Fe1 106.50(17)
C41 N21 C13 127.4(2)
C41 N21 Fe1 124.96(19)
C13 N21 Fe1 107.49(18)
C71 C11 C81 106.1(3)
C71 C11 C61 110.0(3)
C81 C11 C61 106.3(3)
C71 C11 C21 110.9(3)
C81 C11 C21 117.1(2)
C61 C11 C21 106.3(3)
N11 C21 C31 120.7(3)
N11 C21 C11 125.5(2)
C31 C21 C11 113.8(2)
C41 C31 C21 132.9(3)
N21 C41 C31 121.2(3)
N21 C41 C51 124.1(3)
C31 C41 C51 114.6(3)
C91 C51 C111 116.0(7)
C91 C51 C101 102.7(9)
C111 C51 C101 99.7(7)
C91 C51 C41 110.4(4)
C111 C51 C41 118.5(4)
C101 C51 C41 107.2(4)
C22 C12 C62 121.1(3)
C22 C12 N11 120.0(3)
C62 C12 N11 118.3(3)
C32 C22 C12 118.0(3)
C32 C22 C72 120.7(3)
C12 C22 C72 121.3(3)
C42 C32 C22 121.9(3)
C32 C42 C52 119.5(3)
C62 C52 C42 121.5(3)
C52 C62 C12 117.9(3)
C52 C62 C102 121.1(3)
C12 C62 C102 121.0(3)
C22 C72 C92 111.6(3)
C22 C72 C82 112.1(3)
C92 C72 C82 109.6(3)
C62 C102 C122 111.9(3)
C62 C102 C112 113.3(3)
C122 C102 C112 110.3(3)
C63 C13 C23 120.6(3)
C63 C13 N21 119.7(3)
C23 C13 N21 119.1(3)
C33 C23 C13 118.3(3)
C33 C23 C73 119.8(3)
C13 C23 C73 121.9(3)
C43 C33 C23 121.4(4)
C53 C43 C33 119.4(3)
C43 C53 C63 122.1(4)
C53 C63 C13 118.2(3)
C53 C63 C103 119.2(3)
C13 C63 C103 122.6(3)
C23 C73 C83 110.7(3)
C23 C73 C93 112.5(4)
C83 C73 C93 110.8(4)
C63 C103 C113 110.8(3)
C63 C103 C123 112.4(3)
C113 C103 C123 108.8(4)
C14 C24 C34 113.1(3)
C44 C34 C24 119.5(3)
C44 C34 Fe1 117.8(3)
C24 C34 Fe1 122.7(2)
C34 C44 C54 129.6(4)
C64 C54 C44 113.0(4)

loop_
_geom_bond_atom_site_label_1
_geom_bond_atom_site_label_2
_geom_bond_distance
Fe1 N11 1.988(2)
Fe1 N21 1.990(2)
Fe1 C34 2.021(3)
N11 C21 1.328(4)
N11 C12 1.434(3)
N21 C41 1.346(4)
N21 C13 1.433(4)
C11 C71 1.519(5)
C11 C81 1.533(4)
C11 C61 1.536(5)
C11 C21 1.557(4)
C21 C31 1.409(4)
C31 C41 1.393(4)
C41 C51 1.557(4)
C51 C91 1.404(8)
C51 C111 1.447(7)
C51 C101 1.519(10)
C12 C22 1.404(4)
C12 C62 1.418(4)
C22 C32 1.394(4)
C22 C72 1.513(4)
C32 C42 1.370(5)
C42 C52 1.392(5)
C52 C62 1.385(4)
C62 C102 1.516(4)
C72 C92 1.523(4)
C72 C82 1.540(5)
C102 C122 1.529(5)
C102 C112 1.532(5)
C13 C63 1.407(5)
C13 C23 1.413(5)
C23 C33 1.389(5)
C23 C73 1.517(5)
C33 C43 1.386(6)
C43 C53 1.367(6)
C53 C63 1.390(5)
C63 C103 1.517(5)
C73 C83 1.519(6)
C73 C93 1.540(6)
C103 C113 1.531(6)
C103 C123 1.537(5)
C14 C24 1.512(6)
C24 C34 1.538(5)
C34 C44 1.339(5)
C44 C54 1.513(5)
C54 C64 1.468(7)

loop_
_geom_torsion_atom_site_label_1
_geom_torsion_atom_site_label_2
_geom_torsion_atom_site_label_3
_geom_torsion_atom_site_label_4
_geom_torsion
N21 Fe1 N11 C21 -4.1(2)
C34 Fe1 N11 C21 173.2(2)
N21 Fe1 N11 C12 172.52(18)
C34 Fe1 N11 C12 -10.2(3)
N11 Fe1 N21 C41 1.5(3)
C34 Fe1 N21 C41 -175.9(2)
N11 Fe1 N21 C13 178.00(19)
C34 Fe1 N21 C13 0.7(3)
C12 N11 C21 C31 -172.2(3)
Fe1 N11 C21 C31 3.7(4)
C12 N11 C21 C11 10.8(5)
Fe1 N11 C21 C11 -173.3(2)
C71 C11 C21 N11 -132.9(4)
C81 C11 C21 N11 -11.0(4)
C61 C11 C21 N11 107.6(3)
C71 C11 C21 C31 49.9(4)
C81 C11 C21 C31 171.8(3)
C61 C11 C21 C31 -69.6(3)
N11 C21 C31 C41 0.6(5)
C11 C21 C31 C41 177.9(3)
C13 N21 C41 C31 -174.4(3)
Fe1 N21 C41 C31 1.5(4)
C13 N21 C41 C51 8.1(5)
Fe1 N21 C41 C51 -176.0(3)
C21 C31 C41 N21 -3.4(6)
C21 C31 C41 C51 174.3(4)
N21 C41 C51 C91 122.3(9)
C31 C41 C51 C91 -55.3(9)
N21 C41 C51 C111 -14.9(8)
C31 C41 C51 C111 167.4(7)
N21 C41 C51 C101 -126.5(7)
C31 C41 C51 C101 55.8(7)
C21 N11 C12 C22 -100.2(3)
Fe1 N11 C12 C22 83.3(3)
C21 N11 C12 C62 87.7(4)
Fe1 N11 C12 C62 -88.8(3)
C62 C12 C22 C32 2.1(4)
N11 C12 C22 C32 -169.7(3)
C62 C12 C22 C72 -177.1(3)
N11 C12 C22 C72 11.0(4)
C12 C22 C32 C42 0.0(5)
C72 C22 C32 C42 179.3(3)
C22 C32 C42 C52 -1.8(5)
C32 C42 C52 C62 1.4(5)
C42 C52 C62 C12 0.8(5)
C42 C52 C62 C102 -177.5(3)
C22 C12 C62 C52 -2.5(4)
N11 C12 C62 C52 169.4(3)
C22 C12 C62 C102 175.7(3)
N11 C12 C62 C102 -12.3(4)
C32 C22 C72 C92 68.8(4)
C12 C22 C72 C92 -112.0(3)
C32 C22 C72 C82 -54.6(4)
C12 C22 C72 C82 124.7(3)
C52 C62 C102 C122 -92.3(4)
C12 C62 C102 C122 89.5(4)
C52 C62 C102 C112 33.1(4)
C12 C62 C102 C112 -145.0(3)
C41 N21 C13 C63 -102.1(4)
Fe1 N21 C13 C63 81.5(3)
C41 N21 C13 C23 86.9(4)
Fe1 N21 C13 C23 -89.5(3)
C63 C13 C23 C33 1.0(5)
N21 C13 C23 C33 171.9(3)
C63 C13 C23 C73 -176.4(3)
N21 C13 C23 C73 -5.4(5)
C13 C23 C33 C43 -1.2(6)
C73 C23 C33 C43 176.3(4)
C23 C33 C43 C53 1.2(6)
C33 C43 C53 C63 -1.0(6)
C43 C53 C63 C13 0.9(5)
C43 C53 C63 C103 -176.7(4)
C23 C13 C63 C53 -0.9(5)
N21 C13 C63 C53 -171.7(3)
C23 C13 C63 C103 176.7(3)
N21 C13 C63 C103 5.8(5)
C33 C23 C73 C83 -79.2(5)
C13 C23 C73 C83 98.1(4)
C33 C23 C73 C93 45.4(5)
C13 C23 C73 C93 -137.2(4)
C53 C63 C103 C113 63.4(4)
C13 C63 C103 C113 -114.1(4)
C53 C63 C103 C123 -58.5(5)
C13 C63 C103 C123 124.0(4)
C14 C24 C34 C44 -82.5(5)
C14 C24 C34 Fe1 96.8(4)
N11 Fe1 C34 C44 -165.8(3)
N21 Fe1 C34 C44 10.5(4)
N11 Fe1 C34 C24 14.8(4)
N21 Fe1 C34 C24 -168.8(2)
C24 C34 C44 C54 -0.9(7)
Fe1 C34 C44 C54 179.7(4)
C34 C44 C54 C64 127.0(6)
